data_4515491
loop_
_publ_author_name
'Zhang, Guoqi'
'Wu, Jing'
'Zeng, Haisu'
'Neary, Michelle C.'
'Devany, Matthew'
'Zheng, Shengping'
'Dub, Pavel A.'

_publ_section_title
;
 Dearomatization and Functionalization of Terpyridine Ligands Leading to
 Unprecedented Zwitterionic Meisenheimer Aluminum Complexes and Their Use
 in Catalytic Hydroboration
;
_journal_issue 2
_journal_name_full 'ACS Catalysis'
_journal_page_first 874
_journal_paper_doi 10.1021/acscatal.8b04096
_journal_volume 9
_journal_year 2018
_chemical_formula_moiety 'C18 H19 Al Cl N3'
_chemical_formula_sum 'C18 H19 Al Cl N3'
_chemical_formula_weight 339.79
_space_group_crystal_system monoclinic
_space_group_IT_number 14
_space_group_name_Hall '-P 2ybc'
_space_group_name_H-M_alt 'P 1 21/c 1'
_atom_sites_solution_hydrogens geom
_audit_creation_method SHELXL-2014/7
_cell_angle_alpha 90
_cell_angle_beta 100.967(3)
_cell_angle_gamma 90
_cell_formula_units_Z 4
_cell_length_a 8.9033(10)
_cell_length_b 22.602(3)
_cell_length_c 8.7630(10)
_cell_measurement_reflns_used 8166
_cell_measurement_temperature 130(2)
_cell_measurement_theta_max 23.14
_cell_measurement_theta_min 2.33
_cell_volume 1731.2(4)
_computing_cell_refinement 'Bruker SAINT'
_computing_data_collection 'Bruker APEX2'
_computing_data_reduction 'Bruker SAINT'
_computing_molecular_graphics 'Bruker SHELXTL'
_computing_publication_material 'Bruker SHELXTL'
_computing_structure_refinement 'SHELXL-2014/7 (Sheldrick, 2014)'
_computing_structure_solution 'SHELXS-97 (Sheldrick 2008)'
_diffrn_ambient_temperature 130(2)
_diffrn_measured_fraction_theta_full 0.963
_diffrn_measured_fraction_theta_max 0.963
_diffrn_measurement_device_type 'Bruker APEX-II CCD'
_diffrn_measurement_method '\f and \w scans'
_diffrn_radiation_type MoK\a
_diffrn_radiation_wavelength 0.71073
_diffrn_reflns_av_R_equivalents 0.0552
_diffrn_reflns_av_unetI/netI 0.0489
_diffrn_reflns_Laue_measured_fraction_full 0.963
_diffrn_reflns_Laue_measured_fraction_max 0.963
_diffrn_reflns_limit_h_max 9
_diffrn_reflns_limit_h_min -10
_diffrn_reflns_limit_k_max 24
_diffrn_reflns_limit_k_min -25
_diffrn_reflns_limit_l_max 9
_diffrn_reflns_limit_l_min -8
_diffrn_reflns_number 23216
_diffrn_reflns_point_group_measured_fraction_full 0.963
_diffrn_reflns_point_group_measured_fraction_max 0.963
_diffrn_reflns_theta_full 23.803
_diffrn_reflns_theta_max 23.803
_diffrn_reflns_theta_min 2.498
_exptl_absorpt_coefficient_mu 0.274
_exptl_absorpt_correction_T_max 0.7451
_exptl_absorpt_correction_T_min 0.7020
_exptl_absorpt_correction_type empirical
_exptl_absorpt_process_details sadabs
_exptl_crystal_colour green
_exptl_crystal_density_diffrn 1.304
_exptl_crystal_description plate
_exptl_crystal_F_000 712
_exptl_crystal_size_max 0.280
_exptl_crystal_size_mid 0.100
_exptl_crystal_size_min 0.020
_refine_diff_density_max 0.382
_refine_diff_density_min -0.371
_refine_diff_density_rms 0.055
_refine_ls_extinction_method none
_refine_ls_goodness_of_fit_ref 1.035
_refine_ls_hydrogen_treatment constr
_refine_ls_matrix_type full
_refine_ls_number_parameters 259
_refine_ls_number_reflns 2549
_refine_ls_number_restraints 0
_refine_ls_restrained_S_all 1.035
_refine_ls_R_factor_all 0.1104
_refine_ls_R_factor_gt 0.0651
_refine_ls_shift/su_max 0.000
_refine_ls_shift/su_mean 0.000
_refine_ls_structure_factor_coef Fsqd
_refine_ls_weighting_details 'w=1/[\s^2^(Fo^2^)+(0.0254P)^2^+4.3535P] where P=(Fo^2^+2Fc^2^)/3'
_refine_ls_weighting_scheme calc
_refine_ls_wR_factor_gt 0.1218
_refine_ls_wR_factor_ref 0.1404
_reflns_Friedel_coverage 0.000
_reflns_number_gt 1730
_reflns_number_total 2549
_reflns_threshold_expression 'I > 2\s(I)'
_cod_data_source_file cs8b04096_si_007.cif
_cod_data_source_block gz1158
_cod_original_cell_volume 1731.2(3)
_cod_original_sg_symbol_H-M 'P 21/c'
_cod_database_code 4515491
_shelx_shelxl_version_number 2014/7
_shelx_space_group_comment
; 
The symmetry employed for this shelxl refinement is uniquely defined 
by the following loop, which should always be used as a source of 
symmetry information in preference to the above space-group names. 
They are only intended as comments. 
;
_shelx_estimated_absorpt_t_min 0.927
_shelx_estimated_absorpt_t_max 0.995

loop_
_space_group_symop_operation_xyz
'x, y, z'
'-x, y+1/2, -z+1/2'
'-x, -y, -z'
'x, -y-1/2, z-1/2'

loop_
_atom_site_label
_atom_site_type_symbol
_atom_site_fract_x
_atom_site_fract_y
_atom_site_fract_z
_atom_site_U_iso_or_equiv
_atom_site_adp_type
_atom_site_occupancy
_atom_site_site_symmetry_order
_atom_site_calc_flag
_atom_site_refinement_flags_posn
_atom_site_refinement_flags_adp
_atom_site_refinement_flags_occupancy
_atom_site_disorder_assembly
_atom_site_disorder_group
Al1 Al 0.83956(13) 0.40654(6) 0.25965(15) 0.0422(4) Uani 1 1 d . . . . .
Cl1 Cl 0.27872(13) 0.23018(7) 0.12150(16) 0.0707(5) Uani 1 1 d . . . . .
N1 N 0.8759(4) 0.36390(16) 0.0552(4) 0.0469(10) Uani 1 1 d . . . . .
N2 N 0.6521(3) 0.36561(15) 0.1947(4) 0.0422(9) Uani 1 1 d . . . . .
N3 N 0.7231(4) 0.4241(2) 0.4431(5) 0.0661(13) Uani 1 1 d . . . . .
C1 C 0.8514(5) 0.4886(2) 0.1857(6) 0.0603(14) Uani 1 1 d . . . . .
H1A H 0.8588 0.5159 0.2737 0.090 Uiso 1 1 calc R U . . .
H1B H 0.7594 0.4977 0.1085 0.090 Uiso 1 1 calc R U . . .
H1C H 0.9420 0.4930 0.1383 0.090 Uiso 1 1 calc R U . . .
C2 C 1.0234(5) 0.3728(2) 0.3958(5) 0.0583(14) Uani 1 1 d . . . . .
H2A H 1.0518 0.3976 0.4886 0.087 Uiso 1 1 calc R U . . .
H2B H 1.1082 0.3716 0.3393 0.087 Uiso 1 1 calc R U . . .
H2C H 1.0008 0.3327 0.4269 0.087 Uiso 1 1 calc R U . . .
C11 C 1.0034(5) 0.3651(2) -0.0048(6) 0.0551(13) Uani 1 1 d . . . . .
H11A H 1.0868 0.3885 0.0460 0.066 Uiso 1 1 calc R U . . .
C12 C 1.0203(6) 0.3346(3) -0.1348(6) 0.0716(16) Uani 1 1 d . . . . .
H12A H 1.1119 0.3377 -0.1750 0.086 Uiso 1 1 calc R U . . .
C13 C 0.9024(7) 0.2994(3) -0.2064(7) 0.099(2) Uani 1 1 d . . . . .
H13A H 0.9114 0.2769 -0.2958 0.119 Uiso 1 1 calc R U . . .
C14 C 0.7706(7) 0.2973(3) -0.1460(7) 0.104(3) Uani 1 1 d . . . . .
H14A H 0.6874 0.2732 -0.1938 0.125 Uiso 1 1 calc R U . . .
C15 C 0.7593(6) 0.3303(3) -0.0158(6) 0.0656(16) Uani 1 1 d . . . . .
C21 C 0.6223(6) 0.3341(3) 0.0589(6) 0.085(2) Uani 1 1 d . . . . .
C22 C 0.5089(5) 0.2908(2) 0.0330(5) 0.0502(12) Uani 1 1 d . . . . .
H22A H 0.5003 0.2639 -0.0516 0.060 Uiso 1 1 calc R U . . .
C23 C 0.4085(5) 0.2888(2) 0.1371(6) 0.0488(12) Uani 1 1 d . . . . .
C24 C 0.4161(4) 0.3281(2) 0.2552(6) 0.0527(13) Uani 1 1 d . . . . .
H24A H 0.3505 0.3249 0.3285 0.063 Uiso 1 1 calc R U . . .
C25 C 0.5264(5) 0.3746(3) 0.2651(8) 0.088(2) Uani 1 1 d . . . . .
C26 C 0.4887(12) 0.3983(5) -0.0395(13) 0.056(4) Uani 0.411(9) 1 d . . P A 1
H26D H 0.3999 0.4017 0.0109 0.084 Uiso 0.411(9) 1 calc R U P A 1
H26E H 0.4541 0.3894 -0.1501 0.084 Uiso 0.411(9) 1 calc R U P A 1
H26F H 0.5457 0.4356 -0.0284 0.084 Uiso 0.411(9) 1 calc R U P A 1
C26A C 0.4259(8) 0.4264(3) 0.1315(9) 0.051(3) Uani 0.589(9) 1 d . . P A 2
H26A H 0.3339 0.4396 0.1679 0.077 Uiso 0.589(9) 1 calc R U P A 2
H26B H 0.3964 0.4077 0.0293 0.077 Uiso 0.589(9) 1 calc R U P A 2
H26C H 0.4918 0.4605 0.1235 0.077 Uiso 0.589(9) 1 calc R U P A 2
C31 C 0.770(2) 0.4683(11) 0.555(3) 0.055(5) Uani 0.425(17) 1 d . . P B 3
H31A H 0.8656 0.4873 0.5588 0.065 Uiso 0.425(17) 1 calc R U P B 3
C32 C 0.6809(16) 0.4840(11) 0.6553(18) 0.069(6) Uani 0.425(17) 1 d . . P B 3
H32A H 0.7192 0.5074 0.7443 0.082 Uiso 0.425(17) 1 calc R U P B 3
C33 C 0.5294(15) 0.4645(10) 0.6230(18) 0.071(6) Uani 0.425(17) 1 d . . P B 3
H33A H 0.4619 0.4755 0.6901 0.085 Uiso 0.425(17) 1 calc R U P B 3
C34 C 0.4754(15) 0.4291(10) 0.4933(18) 0.055(4) Uani 0.425(17) 1 d . . P B 3
H34A H 0.3688 0.4232 0.4582 0.066 Uiso 0.425(17) 1 calc R U P B 3
C31A C 0.7873(19) 0.4405(7) 0.590(2) 0.053(4) Uani 0.575(17) 1 d . . P B 4
H31B H 0.8931 0.4502 0.6108 0.063 Uiso 0.575(17) 1 calc R U P B 4
C32A C 0.7083(13) 0.4441(7) 0.7130(16) 0.066(4) Uani 0.575(17) 1 d . . P B 4
H32B H 0.7547 0.4615 0.8090 0.080 Uiso 0.575(17) 1 calc R U P B 4
C33A C 0.5632(15) 0.4220(7) 0.6924(18) 0.078(5) Uani 0.575(17) 1 d . . P B 4
H33B H 0.5061 0.4250 0.7733 0.093 Uiso 0.575(17) 1 calc R U P B 4
C34A C 0.5026(16) 0.3965(7) 0.560(2) 0.076(4) Uani 0.575(17) 1 d . . P B 4
H34B H 0.4115 0.3739 0.5521 0.092 Uiso 0.575(17) 1 calc R U P B 4
C35 C 0.5787(6) 0.4032(3) 0.4184(7) 0.088(2) Uani 1 1 d . . . . .

loop_
_atom_site_aniso_label
_atom_site_aniso_U_11
_atom_site_aniso_U_22
_atom_site_aniso_U_33
_atom_site_aniso_U_23
_atom_site_aniso_U_13
_atom_site_aniso_U_12
Al1 0.0199(6) 0.0560(9) 0.0491(8) -0.0032(7) 0.0025(5) 0.0004(6)
Cl1 0.0406(7) 0.0942(11) 0.0760(10) 0.0068(8) 0.0075(6) -0.0296(7)
N1 0.038(2) 0.055(3) 0.048(2) -0.0007(19) 0.0101(18) -0.0135(19)
N2 0.0234(18) 0.049(2) 0.052(2) 0.0026(19) 0.0029(17) -0.0001(16)
N3 0.029(2) 0.097(4) 0.075(3) -0.028(3) 0.016(2) -0.004(2)
C1 0.043(3) 0.060(3) 0.073(4) -0.008(3) -0.001(2) -0.007(2)
C2 0.029(2) 0.092(4) 0.052(3) -0.004(3) 0.003(2) 0.006(3)
C11 0.042(3) 0.067(4) 0.059(3) -0.007(3) 0.015(2) -0.011(2)
C12 0.070(4) 0.086(4) 0.068(4) -0.015(3) 0.033(3) -0.020(3)
C13 0.107(5) 0.134(6) 0.069(4) -0.039(4) 0.048(4) -0.062(5)
C14 0.103(5) 0.157(7) 0.062(4) -0.043(4) 0.038(4) -0.090(5)
C15 0.068(3) 0.092(4) 0.040(3) -0.011(3) 0.020(3) -0.045(3)
C21 0.079(4) 0.139(6) 0.040(3) -0.017(4) 0.021(3) -0.070(4)
C22 0.035(2) 0.060(3) 0.053(3) -0.001(2) 0.002(2) -0.011(2)
C23 0.025(2) 0.065(3) 0.054(3) 0.005(3) 0.002(2) -0.010(2)
C24 0.019(2) 0.078(4) 0.060(3) 0.011(3) 0.006(2) -0.001(2)
C25 0.034(3) 0.099(5) 0.142(6) -0.071(4) 0.045(3) -0.019(3)
C26 0.045(7) 0.073(9) 0.047(8) 0.012(6) 0.001(6) 0.009(6)
C26A 0.023(4) 0.057(6) 0.070(6) -0.004(4) 0.002(4) 0.014(4)
C31 0.023(8) 0.073(16) 0.068(13) -0.011(12) 0.010(7) 0.002(9)
C32 0.046(8) 0.106(17) 0.057(10) -0.009(10) 0.019(7) -0.009(9)
C33 0.050(9) 0.107(16) 0.066(11) 0.021(11) 0.036(7) 0.015(9)
C34 0.029(6) 0.081(13) 0.054(10) -0.002(9) 0.010(6) 0.008(7)
C31A 0.044(6) 0.053(9) 0.061(9) -0.005(7) 0.008(6) 0.017(7)
C32A 0.075(8) 0.069(9) 0.060(8) -0.006(7) 0.025(6) 0.012(7)
C33A 0.092(9) 0.073(10) 0.086(11) -0.022(9) 0.060(8) -0.008(8)
C34A 0.064(8) 0.069(10) 0.107(13) -0.022(10) 0.046(8) -0.010(7)
C35 0.037(3) 0.125(5) 0.112(5) -0.063(4) 0.041(3) -0.017(3)

loop_
_atom_type_symbol
_atom_type_description
_atom_type_scat_dispersion_real
_atom_type_scat_dispersion_imag
_atom_type_scat_source
C C 0.0033 0.0016 'International Tables Vol C Tables 4.2.6.8 and 6.1.1.4'
H H 0.0000 0.0000 'International Tables Vol C Tables 4.2.6.8 and 6.1.1.4'
N N 0.0061 0.0033 'International Tables Vol C Tables 4.2.6.8 and 6.1.1.4'
Al Al 0.0645 0.0514 'International Tables Vol C Tables 4.2.6.8 and 6.1.1.4'
Cl Cl 0.1484 0.1585 'International Tables Vol C Tables 4.2.6.8 and 6.1.1.4'

loop_
_geom_angle_atom_site_label_1
_geom_angle_atom_site_label_2
_geom_angle_atom_site_label_3
_geom_angle
N2 Al1 C1 117.28(18)
N2 Al1 C2 124.80(19)
C1 Al1 C2 117.9(2)
N2 Al1 N3 77.80(16)
C1 Al1 N3 97.9(2)
C2 Al1 N3 94.72(18)
N2 Al1 N1 77.95(15)
C1 Al1 N1 97.13(19)
C2 Al1 N1 95.34(18)
N3 Al1 N1 155.32(16)
C11 N1 C15 117.9(4)
C11 N1 Al1 127.0(3)
C15 N1 Al1 115.0(3)
C21 N2 C25 115.0(4)
C21 N2 Al1 121.9(3)
C25 N2 Al1 122.1(3)
C35 N3 C31A 117.7(8)
C35 N3 C31 120.5(9)
C35 N3 Al1 113.8(3)
C31A N3 Al1 126.5(8)
C31 N3 Al1 122.8(9)
Al1 C1 H1A 109.5
Al1 C1 H1B 109.5
H1A C1 H1B 109.5
Al1 C1 H1C 109.5
H1A C1 H1C 109.5
H1B C1 H1C 109.5
Al1 C2 H2A 109.5
Al1 C2 H2B 109.5
H2A C2 H2B 109.5
Al1 C2 H2C 109.5
H2A C2 H2C 109.5
H2B C2 H2C 109.5
N1 C11 C12 123.6(5)
N1 C11 H11A 118.2
C12 C11 H11A 118.2
C11 C12 C13 118.6(5)
C11 C12 H12A 120.7
C13 C12 H12A 120.7
C12 C13 C14 118.6(5)
C12 C13 H13A 120.7
C14 C13 H13A 120.7
C13 C14 C15 120.0(5)
C13 C14 H14A 120.0
C15 C14 H14A 120.0
N1 C15 C14 121.2(4)
N1 C15 C21 112.9(4)
C14 C15 C21 125.9(5)
N2 C21 C22 121.5(4)
N2 C21 C15 111.8(4)
C22 C21 C15 121.0(5)
N2 C21 C26 89.9(5)
C22 C21 C26 95.0(5)
C15 C21 C26 109.1(5)
C21 C22 C23 116.8(5)
C21 C22 H22A 121.6
C23 C22 H22A 121.6
C24 C23 C22 122.2(4)
C24 C23 Cl1 119.6(3)
C22 C23 Cl1 118.1(4)
C23 C24 C25 117.5(4)
C23 C24 H24A 121.2
C25 C24 H24A 121.2
N2 C25 C24 117.8(4)
N2 C25 C35 108.9(4)
C24 C25 C35 118.0(5)
N2 C25 C26A 98.7(5)
C24 C25 C26A 101.0(4)
C35 C25 C26A 110.0(5)
C21 C26 H26D 109.5
C21 C26 H26E 109.5
H26D C26 H26E 109.5
C21 C26 H26F 109.5
H26D C26 H26F 109.5
H26E C26 H26F 109.5
C25 C26A H26A 109.5
C25 C26A H26B 109.5
H26A C26A H26B 109.5
C25 C26A H26C 109.5
H26A C26A H26C 109.5
H26B C26A H26C 109.5
C32 C31 N3 120.9(16)
C32 C31 H31A 119.5
N3 C31 H31A 119.5
C31 C32 C33 116.8(15)
C31 C32 H32A 121.6
C33 C32 H32A 121.6
C32 C33 C34 121.0(12)
C32 C33 H33A 119.5
C34 C33 H33A 119.5
C35 C34 C33 118.7(11)
C35 C34 H34A 120.7
C33 C34 H34A 120.7
N3 C31A C32A 124.4(14)
N3 C31A H31B 117.8
C32A C31A H31B 117.8
C33A C32A C31A 118.7(12)
C33A C32A H32B 120.6
C31A C32A H32B 120.6
C34A C33A C32A 119.7(10)
C34A C33A H33B 120.2
C32A C33A H33B 120.2
C33A C34A C35 120.1(10)
C33A C34A H34B 119.9
C35 C34A H34B 119.9
N3 C35 C34 118.9(9)
N3 C35 C25 115.1(4)
C34 C35 C25 120.0(8)
N3 C35 C34A 117.4(8)
C25 C35 C34A 125.4(7)

loop_
_geom_bond_atom_site_label_1
_geom_bond_atom_site_label_2
_geom_bond_distance
Al1 N2 1.899(3)
Al1 C1 1.974(5)
Al1 C2 1.985(4)
Al1 N3 2.110(4)
Al1 N1 2.113(4)
Cl1 C23 1.746(5)
N1 C11 1.339(5)
N1 C15 1.341(6)
N2 C21 1.369(6)
N2 C25 1.392(6)
N3 C35 1.348(6)
N3 C31A 1.358(18)
N3 C31 1.40(2)
C1 H1A 0.9800
C1 H1B 0.9800
C1 H1C 0.9800
C2 H2A 0.9800
C2 H2B 0.9800
C2 H2C 0.9800
C11 C12 1.364(7)
C11 H11A 0.9500
C12 C13 1.371(7)
C12 H12A 0.9500
C13 C14 1.377(7)
C13 H13A 0.9500
C14 C15 1.382(7)
C14 H14A 0.9500
C15 C21 1.493(7)
C21 C22 1.393(6)
C21 C26 1.968(12)
C22 C23 1.394(6)
C22 H22A 0.9500
C23 C24 1.356(6)
C24 C25 1.429(7)
C24 H24A 0.9500
C25 C35 1.483(8)
C25 C26A 1.773(10)
C26 H26D 0.9800
C26 H26E 0.9800
C26 H26F 0.9800
C26A H26A 0.9800
C26A H26B 0.9800
C26A H26C 0.9800
C31 C32 1.34(2)
C31 H31A 0.9500
C32 C33 1.396(18)
C32 H32A 0.9500
C33 C34 1.40(2)
C33 H33A 0.9500
C34 C35 1.360(16)
C34 H34A 0.9500
C31A C32A 1.395(19)
C31A H31B 0.9500
C32A C33A 1.365(14)
C32A H32B 0.9500
C33A C34A 1.316(17)
C33A H33B 0.9500
C34A C35 1.529(17)
C34A H34B 0.9500
